data_7026505
loop_
_publ_author_name
'Man, Wai-Lun'
'Chen, Gui'
'Yiu, Shek-Man'
'Shek, Lam'
'Wong, Wai-Yeung'
'Wong, Wing-Tak'
'Lau, Tai-Chu'

_publ_section_title
;
 Formation of \m-dinitrogen (salen)osmium complexes via ligand-induced
 N&#x00B7;&#x00B7;&#x00B7;N coupling of (salen)osmium(VI) nitrides.
;
_journal_issue 46
_journal_name_full 'Dalton transactions (Cambridge, England : 2003)'
_journal_page_first 11163
_journal_page_last 11170
_journal_paper_doi 10.1039/c0dt00481b
_journal_volume 39
_journal_year 2010
_chemical_formula_moiety 'C48 H50 N8 O4 Os2 S2, 2(F6 P)'
_chemical_formula_sum 'C48 H50 F12 N8 O4 Os2 P2 S2'
_chemical_formula_weight 1537.42
_chemical_name_systematic
;
?
;
_space_group_IT_number 61
_symmetry_cell_setting orthorhombic
_symmetry_space_group_name_Hall '-P 2ac 2ab'
_symmetry_space_group_name_H-M 'P b c a'
_atom_sites_solution_hydrogens geom
_atom_sites_solution_primary direct
_atom_sites_solution_secondary difmap
_audit_creation_method SHELXL-97
_cell_angle_alpha 90.00
_cell_angle_beta 90.00
_cell_angle_gamma 90.00
_cell_formula_units_Z 4
_cell_length_a 12.1740(10)
_cell_length_b 20.3147(16)
_cell_length_c 22.3730(18)
_cell_measurement_reflns_used 5570
_cell_measurement_temperature 293(2)
_cell_measurement_theta_max 22.85
_cell_measurement_theta_min 2.15
_cell_volume 5533.1(8)
_computing_cell_refinement 'SAINT (Bruker, 1999)'
_computing_data_collection 'SMART (Bruker, 1998)'
_computing_data_reduction SAINT
_computing_molecular_graphics 'Bruker SHELXTL'
_computing_publication_material 'Bruker SHELXTL'
_computing_structure_refinement 'SHELXL-97 (Sheldrick, 1997)'
_computing_structure_solution 'SHELXS-97 (Sheldrick, 1990)'
_diffrn_ambient_temperature 293(2)
_diffrn_measured_fraction_theta_full 0.999
_diffrn_measured_fraction_theta_max 0.999
_diffrn_measurement_device_type 'Smart CCD'
_diffrn_measurement_method 'phi and omega scans'
_diffrn_radiation_monochromator graphite
_diffrn_radiation_source 'fine-focus sealed tube'
_diffrn_radiation_type MoK\a
_diffrn_radiation_wavelength 0.71073
_diffrn_reflns_av_R_equivalents 0.0584
_diffrn_reflns_av_sigmaI/netI 0.0459
_diffrn_reflns_limit_h_max 14
_diffrn_reflns_limit_h_min -14
_diffrn_reflns_limit_k_max 24
_diffrn_reflns_limit_k_min -22
_diffrn_reflns_limit_l_max 26
_diffrn_reflns_limit_l_min -24
_diffrn_reflns_number 26024
_diffrn_reflns_theta_full 24.99
_diffrn_reflns_theta_max 24.99
_diffrn_reflns_theta_min 2.00
_exptl_absorpt_coefficient_mu 4.813
_exptl_absorpt_correction_T_max 1.0000
_exptl_absorpt_correction_T_min 0.7913
_exptl_absorpt_correction_type multi-scan
_exptl_crystal_colour dark-red
_exptl_crystal_density_diffrn 1.846
_exptl_crystal_density_method 'not measured'
_exptl_crystal_description needle
_exptl_crystal_F_000 2992
_exptl_crystal_size_max 0.40
_exptl_crystal_size_mid 0.10
_exptl_crystal_size_min 0.08
_refine_diff_density_max 1.027
_refine_diff_density_min -0.889
_refine_diff_density_rms 0.126
_refine_ls_extinction_method none
_refine_ls_goodness_of_fit_ref 1.098
_refine_ls_hydrogen_treatment constr
_refine_ls_matrix_type full
_refine_ls_number_parameters 352
_refine_ls_number_reflns 4864
_refine_ls_number_restraints 36
_refine_ls_restrained_S_all 1.119
_refine_ls_R_factor_all 0.0846
_refine_ls_R_factor_gt 0.0486
_refine_ls_shift/su_max 0.001
_refine_ls_shift/su_mean 0.000
_refine_ls_structure_factor_coef Fsqd
_refine_ls_weighting_details 'calc w=1/[\s^2^(Fo^2^)+(0.0503P)^2^+22.7683P] where P=(Fo^2^+2Fc^2^)/3'
_refine_ls_weighting_scheme calc
_refine_ls_wR_factor_gt 0.1108
_refine_ls_wR_factor_ref 0.1272
_reflns_number_gt 3227
_reflns_number_total 4864
_reflns_threshold_expression >2sigma(I)
_cod_data_source_file c0dt00481b.txt
_cod_data_source_block 16
_cod_depositor_comments
;
The following automatic conversions were performed:

'_symmetry_cell_setting' value 'Orthorhombic' changed to
'orthorhombic' according to
/home/saulius/struct/CIF-dictionaries/cif_core.dic dictionary named
'cif_core.dic' version 2.4.2 from 2011-04-26.

Automatic conversion script
Id: cif_fix_values 1891 2012-01-12 08:04:46Z andrius 
;
_cod_original_sg_symbol_H-M Pbca
_cod_database_code 7026505

loop_
_symmetry_equiv_pos_as_xyz
'x, y, z'
'-x+1/2, -y, z+1/2'
'-x, y+1/2, -z+1/2'
'x+1/2, -y+1/2, -z'
'-x, -y, -z'
'x-1/2, y, -z-1/2'
'x, -y-1/2, z-1/2'
'-x-1/2, y-1/2, z'

loop_
_atom_site_label
_atom_site_type_symbol
_atom_site_fract_x
_atom_site_fract_y
_atom_site_fract_z
_atom_site_U_iso_or_equiv
_atom_site_adp_type
_atom_site_occupancy
_atom_site_symmetry_multiplicity
_atom_site_calc_flag
_atom_site_refinement_flags
C1 C 0.1636(11) 0.0915(8) 0.3036(5) 0.093(5) Uani 1 1 d .
C2 C 0.1902(13) 0.1502(9) 0.2743(6) 0.131(6) Uani 1 1 d .
H2A H 0.1360 0.1818 0.2681 0.157 Uiso 1 1 calc R
C3 C 0.2919(18) 0.1614(14) 0.2551(8) 0.163(11) Uani 1 1 d .
H3A H 0.3087 0.2016 0.2374 0.195 Uiso 1 1 calc R
C4 C 0.3714(18) 0.1152(13) 0.2608(9) 0.159(12) Uani 1 1 d .
H4A H 0.4417 0.1243 0.2469 0.191 Uiso 1 1 calc R
C5 C 0.3498(12) 0.0533(10) 0.2877(7) 0.138(8) Uani 1 1 d .
H5A H 0.4035 0.0208 0.2902 0.165 Uiso 1 1 calc R
C6 C 0.2421(11) 0.0432(9) 0.3105(5) 0.090(4) Uani 1 1 d .
C7 C 0.2090(9) -0.0207(7) 0.3323(5) 0.078(4) Uani 1 1 d .
H7A H 0.2497 -0.0569 0.3197 0.094 Uiso 1 1 calc R
C8 C 0.0694(9) -0.0941(5) 0.3732(6) 0.069(3) Uani 1 1 d .
H8A H 0.0543 -0.1020 0.4156 0.083 Uiso 1 1 calc R
C9 C 0.1264(11) -0.1562(7) 0.3478(8) 0.121(5) Uani 1 1 d U
H9A H 0.1387 -0.1512 0.3052 0.146 Uiso 1 1 calc R
H9B H 0.1969 -0.1627 0.3671 0.146 Uiso 1 1 calc R
C10 C 0.0518(13) -0.2154(8) 0.3595(9) 0.132(5) Uani 1 1 d U
H10A H 0.0416 -0.2209 0.4022 0.158 Uiso 1 1 calc R
H10B H 0.0861 -0.2550 0.3441 0.158 Uiso 1 1 calc R
C11 C -0.0602(11) -0.2055(7) 0.3293(7) 0.109(5) Uani 1 1 d .
H11A H -0.0502 -0.2033 0.2863 0.131 Uiso 1 1 calc R
H11B H -0.1070 -0.2429 0.3380 0.131 Uiso 1 1 calc R
C12 C -0.1164(9) -0.1424(5) 0.3508(6) 0.083(4) Uani 1 1 d .
H12A H -0.1844 -0.1359 0.3290 0.099 Uiso 1 1 calc R
H12B H -0.1339 -0.1463 0.3929 0.099 Uiso 1 1 calc R
C13 C -0.0417(9) -0.0839(5) 0.3411(5) 0.064(3) Uani 1 1 d .
H13A H -0.0276 -0.0797 0.2982 0.077 Uiso 1 1 calc R
C14 C -0.1888(9) -0.0063(5) 0.3604(4) 0.056(3) Uani 1 1 d .
H14A H -0.2335 -0.0378 0.3427 0.068 Uiso 1 1 calc R
C15 C -0.2415(9) 0.0522(5) 0.3815(5) 0.062(3) Uani 1 1 d .
C16 C -0.3565(9) 0.0539(6) 0.3784(5) 0.076(3) Uani 1 1 d .
H16A H -0.3923 0.0187 0.3603 0.091 Uiso 1 1 calc R
C17 C -0.4181(10) 0.1035(7) 0.4002(6) 0.098(4) Uani 1 1 d .
H17A H -0.4943 0.1028 0.3977 0.118 Uiso 1 1 calc R
C18 C -0.3622(11) 0.1563(8) 0.4269(8) 0.119(5) Uani 1 1 d .
H18A H -0.4018 0.1908 0.4437 0.143 Uiso 1 1 calc R
C19 C -0.2514(11) 0.1573(7) 0.4283(8) 0.121(6) Uani 1 1 d .
H19A H -0.2164 0.1940 0.4443 0.145 Uiso 1 1 calc R
C20 C -0.1875(8) 0.1060(5) 0.4069(5) 0.068(3) Uani 1 1 d .
C21 C 0.1283(11) 0.1718(6) 0.4261(7) 0.101(2) Uani 1 1 d U
H21A H 0.0665 0.1881 0.4066 0.121 Uiso 1 1 calc R
C22 C 0.2945(11) 0.1548(7) 0.4795(7) 0.106(2) Uani 1 1 d U
H22A H 0.3592 0.1570 0.5014 0.127 Uiso 1 1 calc R
C23 C 0.2434(10) 0.0970(6) 0.4634(6) 0.089(2) Uani 1 1 d U
C24 C 0.2839(10) 0.0295(7) 0.4766(5) 0.100(5) Uani 1 1 d .
H24A H 0.2336 -0.0023 0.4605 0.150 Uiso 1 1 calc R
H24B H 0.2895 0.0237 0.5190 0.150 Uiso 1 1 calc R
H24C H 0.3549 0.0235 0.4587 0.150 Uiso 1 1 calc R
F1 F 0.6059(11) 0.8810(9) 0.3914(6) 0.233(7) Uani 1 1 d .
F2 F 0.4538(15) 0.9064(10) 0.3936(9) 0.299(11) Uani 1 1 d .
F3 F 0.485(2) 0.8104(9) 0.4129(9) 0.344(15) Uani 1 1 d .
F4 F 0.4098(11) 0.8332(12) 0.3285(10) 0.356(14) Uani 1 1 d .
F5 F 0.5626(16) 0.7966(9) 0.3301(9) 0.310(10) Uani 1 1 d .
F6 F 0.539(2) 0.8936(9) 0.3104(7) 0.334(14) Uani 1 1 d .
N1 N 0.1267(6) -0.0319(4) 0.3682(4) 0.062(2) Uani 1 1 d .
N2 N -0.0858(6) -0.0194(4) 0.3637(3) 0.053(2) Uani 1 1 d .
N3 N 0.0056(6) 0.0070(4) 0.4754(3) 0.0492(19) Uani 1 1 d .
N4 N 0.1459(8) 0.1081(5) 0.4333(5) 0.084(2) Uani 1 1 d U
O1 O 0.0599(6) 0.0847(4) 0.3223(3) 0.086(3) Uani 1 1 d .
O2 O -0.0795(6) 0.1129(4) 0.4137(4) 0.087(2) Uani 1 1 d .
Os1 Os 0.02914(3) 0.041303(18) 0.398898(15) 0.04767(15) Uani 1 1 d .
P1 P 0.5096(4) 0.8516(2) 0.3598(3) 0.1137(16) Uani 1 1 d .
S1 S 0.2255(3) 0.22094(19) 0.4547(2) 0.1217(14) Uani 1 1 d U

loop_
_atom_site_aniso_label
_atom_site_aniso_U_11
_atom_site_aniso_U_22
_atom_site_aniso_U_33
_atom_site_aniso_U_23
_atom_site_aniso_U_13
_atom_site_aniso_U_12
C1 0.052(8) 0.181(15) 0.046(6) 0.017(8) -0.002(6) -0.031(9)
C2 0.107(12) 0.190(17) 0.095(10) 0.052(11) 0.002(9) -0.084(12)
C3 0.131(18) 0.27(3) 0.091(12) -0.002(16) 0.035(13) -0.112(19)
C4 0.130(17) 0.24(3) 0.111(14) -0.095(16) 0.080(14) -0.125(18)
C5 0.063(9) 0.23(2) 0.124(13) -0.116(14) 0.040(9) -0.046(11)
C6 0.063(8) 0.164(14) 0.044(6) -0.033(8) 0.016(6) -0.042(9)
C7 0.035(6) 0.126(11) 0.074(7) -0.041(8) -0.007(6) 0.008(7)
C8 0.055(7) 0.069(7) 0.085(8) -0.011(6) -0.011(6) 0.002(6)
C9 0.087(9) 0.093(9) 0.183(12) -0.065(9) -0.022(9) 0.028(7)
C10 0.106(10) 0.091(9) 0.198(13) -0.050(10) -0.023(10) 0.034(7)
C11 0.095(11) 0.085(9) 0.147(13) -0.027(9) -0.020(10) -0.006(8)
C12 0.061(7) 0.073(8) 0.114(10) -0.012(7) -0.015(7) 0.003(6)
C13 0.065(7) 0.074(7) 0.054(6) -0.021(5) -0.005(5) 0.007(6)
C14 0.057(7) 0.058(6) 0.054(6) 0.002(5) -0.011(5) -0.007(5)
C15 0.050(6) 0.070(7) 0.067(6) 0.016(5) 0.001(5) -0.002(5)
C16 0.047(6) 0.090(9) 0.091(8) -0.004(7) -0.001(6) 0.009(6)
C17 0.041(6) 0.109(11) 0.144(13) -0.014(10) 0.004(8) 0.012(7)
C18 0.058(9) 0.107(11) 0.193(16) -0.046(11) 0.021(10) 0.018(8)
C19 0.059(8) 0.083(9) 0.220(18) -0.051(11) 0.003(10) 0.003(7)
C20 0.041(6) 0.065(7) 0.100(9) 0.002(6) 0.011(6) 0.012(5)
C21 0.069(4) 0.085(4) 0.149(5) -0.032(4) 0.014(4) -0.025(4)
C22 0.075(4) 0.095(4) 0.147(5) -0.026(4) 0.008(4) -0.030(4)
C23 0.060(4) 0.084(4) 0.122(5) -0.024(4) 0.015(4) -0.023(4)
C24 0.064(8) 0.160(14) 0.076(8) 0.023(8) -0.026(7) -0.026(8)
F1 0.161(12) 0.34(2) 0.192(12) 0.007(12) -0.049(9) -0.110(13)
F2 0.25(2) 0.30(2) 0.34(3) -0.164(19) 0.037(16) 0.085(17)
F3 0.56(4) 0.217(17) 0.256(19) -0.064(14) 0.12(2) -0.24(2)
F4 0.101(9) 0.54(3) 0.42(3) -0.27(3) -0.076(13) -0.012(15)
F5 0.32(2) 0.243(17) 0.37(2) -0.094(17) 0.061(18) 0.164(16)
F6 0.63(4) 0.231(18) 0.142(12) 0.037(12) -0.096(17) -0.13(2)
N1 0.038(5) 0.091(7) 0.058(5) -0.018(5) -0.005(4) 0.009(4)
N2 0.035(4) 0.069(5) 0.056(5) -0.001(4) 0.001(4) -0.006(4)
N3 0.038(4) 0.068(5) 0.042(4) -0.005(4) 0.004(4) -0.015(4)
N4 0.055(4) 0.077(4) 0.118(5) -0.027(4) 0.016(4) -0.022(4)
O1 0.045(4) 0.136(7) 0.078(5) 0.054(5) -0.009(4) -0.013(4)
O2 0.046(4) 0.074(5) 0.140(7) -0.013(5) 0.014(5) -0.004(4)
Os1 0.0357(2) 0.0629(2) 0.0444(2) 0.00208(19) 0.00470(17) -0.00348(18)
P1 0.076(3) 0.108(3) 0.158(5) -0.046(3) -0.019(3) -0.006(2)
S1 0.089(3) 0.094(2) 0.181(4) -0.035(3) 0.010(2) -0.033(2)

loop_
_atom_type_symbol
_atom_type_description
_atom_type_scat_dispersion_real
_atom_type_scat_dispersion_imag
_atom_type_scat_source
C C 0.0033 0.0016 'International Tables Vol C Tables 4.2.6.8 and 6.1.1.4'
H H 0.0000 0.0000 'International Tables Vol C Tables 4.2.6.8 and 6.1.1.4'
N N 0.0061 0.0033 'International Tables Vol C Tables 4.2.6.8 and 6.1.1.4'
O O 0.0106 0.0060 'International Tables Vol C Tables 4.2.6.8 and 6.1.1.4'
F F 0.0171 0.0103 'International Tables Vol C Tables 4.2.6.8 and 6.1.1.4'
P P 0.1023 0.0942 'International Tables Vol C Tables 4.2.6.8 and 6.1.1.4'
S S 0.1246 0.1234 'International Tables Vol C Tables 4.2.6.8 and 6.1.1.4'
Os Os -1.2165 7.6030 'International Tables Vol C Tables 4.2.6.8 and 6.1.1.4'

loop_
_geom_angle_atom_site_label_1
_geom_angle_atom_site_label_2
_geom_angle_atom_site_label_3
_geom_angle
_geom_angle_site_symmetry_1
O1 C1 C6 123.2(13) .
O1 C1 C2 116.9(15) .
C6 C1 C2 119.9(13) .
C3 C2 C1 121(2) .
C3 C2 H2A 119.6 .
C1 C2 H2A 119.6 .
C2 C3 C4 121(2) .
C2 C3 H3A 119.5 .
C4 C3 H3A 119.5 .
C3 C4 C5 121.5(18) .
C3 C4 H4A 119.2 .
C5 C4 H4A 119.2 .
C4 C5 C6 116.7(18) .
C4 C5 H5A 121.6 .
C6 C5 H5A 121.6 .
C1 C6 C5 119.8(16) .
C1 C6 C7 118.9(11) .
C5 C6 C7 120.5(17) .
N1 C7 C6 125.3(11) .
N1 C7 H7A 117.3 .
C6 C7 H7A 117.3 .
N1 C8 C13 105.6(9) .
N1 C8 C9 117.9(10) .
C13 C8 C9 109.3(9) .
N1 C8 H8A 107.9 .
C13 C8 H8A 107.9 .
C9 C8 H8A 107.9 .
C10 C9 C8 108.1(12) .
C10 C9 H9A 110.1 .
C8 C9 H9A 110.1 .
C10 C9 H9B 110.1 .
C8 C9 H9B 110.1 .
H9A C9 H9B 108.4 .
C9 C10 C11 110.4(14) .
C9 C10 H10A 109.6 .
C11 C10 H10A 109.6 .
C9 C10 H10B 109.6 .
C11 C10 H10B 109.6 .
H10A C10 H10B 108.1 .
C12 C11 C10 111.6(11) .
C12 C11 H11A 109.3 .
C10 C11 H11A 109.3 .
C12 C11 H11B 109.3 .
C10 C11 H11B 109.3 .
H11A C11 H11B 108.0 .
C13 C12 C11 110.1(10) .
C13 C12 H12A 109.6 .
C11 C12 H12A 109.6 .
C13 C12 H12B 109.6 .
C11 C12 H12B 109.6 .
H12A C12 H12B 108.1 .
N2 C13 C12 115.0(9) .
N2 C13 C8 105.9(7) .
C12 C13 C8 110.8(9) .
N2 C13 H13A 108.3 .
C12 C13 H13A 108.3 .
C8 C13 H13A 108.3 .
N2 C14 C15 126.2(9) .
N2 C14 H14A 116.9 .
C15 C14 H14A 116.9 .
C20 C15 C16 118.1(10) .
C20 C15 C14 125.0(10) .
C16 C15 C14 116.8(10) .
C17 C16 C15 123.7(12) .
C17 C16 H16A 118.1 .
C15 C16 H16A 118.1 .
C16 C17 C18 117.1(12) .
C16 C17 H17A 121.5 .
C18 C17 H17A 121.5 .
C19 C18 C17 120.5(13) .
C19 C18 H18A 119.8 .
C17 C18 H18A 119.8 .
C18 C19 C20 122.8(13) .
C18 C19 H19A 118.6 .
C20 C19 H19A 118.6 .
O2 C20 C19 115.8(11) .
O2 C20 C15 126.5(9) .
C19 C20 C15 117.7(10) .
N4 C21 S1 115.0(11) .
N4 C21 H21A 122.5 .
S1 C21 H21A 122.5 .
C23 C22 S1 111.8(11) .
C23 C22 H22A 124.1 .
S1 C22 H22A 124.1 .
N4 C23 C22 112.0(13) .
N4 C23 C24 122.2(10) .
C22 C23 C24 125.8(13) .
C23 C24 H24A 109.5 .
C23 C24 H24B 109.5 .
H24A C24 H24B 109.5 .
C23 C24 H24C 109.5 .
H24A C24 H24C 109.5 .
H24B C24 H24C 109.5 .
C7 N1 C8 124.7(10) .
C7 N1 Os1 122.2(9) .
C8 N1 Os1 109.4(6) .
C14 N2 C13 120.7(8) .
C14 N2 Os1 124.8(7) .
C13 N2 Os1 114.5(6) .
N3 N3 Os1 172.2(10) 5_556
C21 N4 C23 111.1(10) .
C21 N4 Os1 118.4(9) .
C23 N4 Os1 130.5(8) .
C1 O1 Os1 119.9(7) .
C20 O2 Os1 124.0(7) .
N3 Os1 O1 174.6(3) .
N3 Os1 O2 91.0(4) .
O1 Os1 O2 86.8(4) .
N3 Os1 N1 97.3(4) .
O1 Os1 N1 85.5(4) .
O2 Os1 N1 169.1(3) .
N3 Os1 N2 91.3(3) .
O1 Os1 N2 93.7(3) .
O2 Os1 N2 92.9(3) .
N1 Os1 N2 80.0(3) .
N3 Os1 N4 90.5(4) .
O1 Os1 N4 84.3(4) .
O2 Os1 N4 85.3(3) .
N1 Os1 N4 101.6(4) .
N2 Os1 N4 177.4(4) .
F6 P1 F5 89.8(12) .
F6 P1 F4 89.3(13) .
F5 P1 F4 87.3(11) .
F6 P1 F3 176.5(11) .
F5 P1 F3 91.2(12) .
F4 P1 F3 94.1(13) .
F6 P1 F1 86.2(10) .
F5 P1 F1 100.1(11) .
F4 P1 F1 171.3(13) .
F3 P1 F1 90.3(10) .
F6 P1 F2 93.4(13) .
F5 P1 F2 176.8(14) .
F4 P1 F2 93.2(11) .
F3 P1 F2 85.6(11) .
F1 P1 F2 79.7(10) .
C21 S1 C22 90.1(7) .

loop_
_geom_bond_atom_site_label_1
_geom_bond_atom_site_label_2
_geom_bond_distance
_geom_bond_site_symmetry_2
C1 O1 1.338(13) .
C1 C6 1.377(19) .
C1 C2 1.399(19) .
C2 C3 1.33(2) .
C2 H2A 0.9300 .
C3 C4 1.35(3) .
C3 H3A 0.9300 .
C4 C5 1.42(3) .
C4 H4A 0.9300 .
C5 C6 1.421(17) .
C5 H5A 0.9300 .
C6 C7 1.445(17) .
C7 N1 1.304(13) .
C7 H7A 0.9300 .
C8 N1 1.448(13) .
C8 C13 1.545(14) .
C8 C9 1.548(15) .
C8 H8A 0.9800 .
C9 C10 1.53(2) .
C9 H9A 0.9700 .
C9 H9B 0.9700 .
C10 C11 1.535(19) .
C10 H10A 0.9700 .
C10 H10B 0.9700 .
C11 C12 1.531(16) .
C11 H11A 0.9700 .
C11 H11B 0.9700 .
C12 C13 1.511(14) .
C12 H12A 0.9700 .
C12 H12B 0.9700 .
C13 N2 1.504(12) .
C13 H13A 0.9800 .
C14 N2 1.284(12) .
C14 C15 1.431(14) .
C14 H14A 0.9300 .
C15 C20 1.394(14) .
C15 C16 1.402(15) .
C16 C17 1.349(16) .
C16 H16A 0.9300 .
C17 C18 1.402(18) .
C17 H17A 0.9300 .
C18 C19 1.350(17) .
C18 H18A 0.9300 .
C19 C20 1.386(15) .
C19 H19A 0.9300 .
C20 O2 1.331(12) .
C21 N4 1.320(15) .
C21 S1 1.676(12) .
C21 H21A 0.9300 .
C22 C23 1.378(15) .
C22 S1 1.678(15) .
C22 H22A 0.9300 .
C23 N4 1.383(16) .
C23 C24 1.486(17) .
C24 H24A 0.9600 .
C24 H24B 0.9600 .
C24 H24C 0.9600 .
F1 P1 1.494(11) .
F2 P1 1.507(14) .
F3 P1 1.484(18) .
F4 P1 1.451(12) .
F5 P1 1.451(12) .
F6 P1 1.438(16) .
N1 Os1 2.023(8) .
N2 Os1 2.025(7) .
N3 N3 1.147(13) 5_556
N3 Os1 1.869(7) .
N4 Os1 2.111(9) .
O1 Os1 1.963(7) .
O2 Os1 1.993(7) .
